data_1570498
loop_
_publ_author_name
'Haketa, Yohei'
'Komatsu, Kaifu'
'Sei, Hiroi'
'Imoba, Hiroki'
'Ota, Wataru'
'Sato, Tohru'
'Murakami, Yu'
'Tanaka, Hiroki'
'Yasuda, Nobuhiro'
'Tohnai, Norimitsu'
'Maeda, Hiromitsu'

_publ_section_title
;
 Enhanced solid-state phosphorescence of organoplatinum &#x3c0;-systems by
 ion-pairing assembly.
;
_journal_issue 3
_journal_name_full 'Chemical science'
_journal_page_first 964
_journal_page_last 973
_journal_paper_doi 10.1039/d3sc04564a
_journal_volume 15
_journal_year 2024
_chemical_formula_moiety 'C22 H15 F2 N3 O2 Pt'
_chemical_formula_sum 'C22 H15 F2 N3 O2 Pt'
_chemical_formula_weight 586.46
_space_group_crystal_system monoclinic
_space_group_IT_number 14
_space_group_name_Hall '-P 2yn'
_space_group_name_H-M_alt 'P 1 21/n 1'
_atom_sites_solution_hydrogens geom
_audit_creation_method SHELXL-2014/7
_audit_update_record
;
2022-03-15 deposited with the CCDC.	2023-12-04 downloaded from the CCDC.
;
_cell_angle_alpha 90
_cell_angle_beta 104.348(7)
_cell_angle_gamma 90
_cell_formula_units_Z 4
_cell_length_a 12.139(2)
_cell_length_b 6.8997(13)
_cell_length_c 22.664(4)
_cell_measurement_reflns_used 51901
_cell_measurement_temperature 100(2)
_cell_measurement_theta_max 15.510
_cell_measurement_theta_min 1.014
_cell_volume 1839.0(6)
_computing_cell_refinement 'Rapid Auto(Rigaku)'
_computing_data_collection 'Rapid Auto(Rigaku)'
_computing_data_reduction 'Rapid Auto(Rigaku)'
_computing_structure_refinement 'SHELXL-2014/7 (Sheldrick, 2014)'
_computing_structure_solution 'SHELXT (Sheldrick, 2014)'
_diffrn_ambient_temperature 100(2)
_diffrn_detector_area_resol_mean 5.814
_diffrn_measured_fraction_theta_full 1.000
_diffrn_measured_fraction_theta_max 1.000
_diffrn_measurement_device_type 'Pilatus3 CdTe 1M'
_diffrn_measurement_method \w
_diffrn_radiation_type Synchrotron
_diffrn_radiation_wavelength 0.4119
_diffrn_reflns_av_R_equivalents 0.0744
_diffrn_reflns_av_unetI/netI 0.0343
_diffrn_reflns_Laue_measured_fraction_full 1.000
_diffrn_reflns_Laue_measured_fraction_max 1.000
_diffrn_reflns_limit_h_max 15
_diffrn_reflns_limit_h_min -15
_diffrn_reflns_limit_k_max 8
_diffrn_reflns_limit_k_min -8
_diffrn_reflns_limit_l_max 29
_diffrn_reflns_limit_l_min -29
_diffrn_reflns_number 51901
_diffrn_reflns_point_group_measured_fraction_full 1.000
_diffrn_reflns_point_group_measured_fraction_max 1.000
_diffrn_reflns_theta_full 14.308
_diffrn_reflns_theta_max 15.510
_diffrn_reflns_theta_min 1.014
_diffrn_source 'BL02B1 beamline SPring-8'
_exptl_absorpt_coefficient_mu 1.743
_exptl_absorpt_correction_T_max 1.0000
_exptl_absorpt_correction_T_min 0.6439
_exptl_absorpt_correction_type multi-scan
_exptl_absorpt_process_details
;
PROCESS-AUTO (1998). Automatic Data Acquisition and Processing Package
for 2D image data. Rigaku Corporation, Tokyo, Japan.
;
_exptl_crystal_colour yellow
_exptl_crystal_density_diffrn 2.118
_exptl_crystal_density_meas ?
_exptl_crystal_description prism
_exptl_crystal_F_000 1120
_exptl_crystal_size_max 0.300
_exptl_crystal_size_mid 0.053
_exptl_crystal_size_min 0.040
_refine_diff_density_max 1.079
_refine_diff_density_min -1.046
_refine_diff_density_rms 0.100
_refine_ls_extinction_method none
_refine_ls_goodness_of_fit_ref 1.063
_refine_ls_hydrogen_treatment constr
_refine_ls_matrix_type full
_refine_ls_number_parameters 271
_refine_ls_number_reflns 4203
_refine_ls_number_restraints 0
_refine_ls_restrained_S_all 1.063
_refine_ls_R_factor_all 0.0170
_refine_ls_R_factor_gt 0.0168
_refine_ls_shift/su_max 0.005
_refine_ls_shift/su_mean 0.000
_refine_ls_structure_factor_coef Fsqd
_refine_ls_weighting_details 'w=1/[\s^2^(Fo^2^)+(0.0182P)^2^+1.0314P] where P=(Fo^2^+2Fc^2^)/3'
_refine_ls_weighting_scheme calc
_refine_ls_wR_factor_gt 0.0457
_refine_ls_wR_factor_ref 0.0459
_reflns_Friedel_coverage 0.000
_reflns_number_gt 4138
_reflns_number_total 4203
_reflns_threshold_expression 'I > 2\s(I)'
_cod_data_source_file d3sc04564a2.cif
_cod_data_source_block ydkr
_cod_depositor_comments
;
The following automatic conversions were performed:

data item '_exptl_crystal_density_meas' value 'not measured' was
changed to '?' -- the value is perceived as not measured.

Automatic conversion script
Id: cif_fix_values 8170 2020-07-09 18:12:32Z antanas 

 Adding full bibliography for 1570497--1570509.cif.
;
_cod_original_cell_volume 1839.1(6)
_cod_original_sg_symbol_H-M 'P 21/n'
_cod_database_code 1570498
_shelx_shelxl_version_number 2014/7
_shelx_space_group_comment
;
The symmetry employed for this shelxl refinement is uniquely defined
by the following loop, which should always be used as a source of
symmetry information in preference to the above space-group names.
They are only intended as comments.
;
_shelx_estimated_absorpt_t_min 0.845
_shelx_estimated_absorpt_t_max 0.845

loop_
_space_group_symop_operation_xyz
'x, y, z'
'-x+1/2, y+1/2, -z+1/2'
'-x, -y, -z'
'x-1/2, -y-1/2, z-1/2'

loop_
_atom_site_label
_atom_site_type_symbol
_atom_site_fract_x
_atom_site_fract_y
_atom_site_fract_z
_atom_site_U_iso_or_equiv
_atom_site_adp_type
_atom_site_occupancy
_atom_site_site_symmetry_order
_atom_site_calc_flag
_atom_site_refinement_flags_posn
_atom_site_refinement_flags_adp
_atom_site_refinement_flags_occupancy
_atom_site_disorder_assembly
_atom_site_disorder_group
C1 C 0.65883(17) 0.7476(3) 0.55902(9) 0.0231(4) Uani 1 1 d . . . . .
H1 H 0.5904 0.7783 0.5702 0.028 Uiso 1 1 calc R U . . .
C2 C 0.75991(17) 0.7465(3) 0.60331(10) 0.0261(4) Uani 1 1 d . . . . .
H2 H 0.7614 0.7771 0.6444 0.031 Uiso 1 1 calc R U . . .
C3 C 0.8588(2) 0.7001(3) 0.58691(12) 0.0269(5) Uani 1 1 d . . . . .
H3 H 0.9293 0.6966 0.6167 0.032 Uiso 1 1 calc R U . . .
C4 C 0.85442(17) 0.6589(3) 0.52667(11) 0.0256(4) Uani 1 1 d . . . . .
H4 H 0.9222 0.6281 0.5148 0.031 Uiso 1 1 calc R U . . .
C5 C 0.75095(18) 0.6625(3) 0.48347(10) 0.0229(4) Uani 1 1 d . . . . .
C6 C 0.73050(16) 0.6245(3) 0.41852(9) 0.0226(4) Uani 1 1 d . . . . .
C7 C 0.81134(17) 0.5906(3) 0.38624(10) 0.0274(4) Uani 1 1 d . . . . .
C8 C 0.78518(18) 0.5646(3) 0.32434(11) 0.0319(5) Uani 1 1 d . . . . .
H5 H 0.8422 0.5395 0.3032 0.038 Uiso 1 1 calc R U . . .
C9 C 0.67233(19) 0.5768(4) 0.29458(10) 0.0321(5) Uani 1 1 d . . . . .
C10 C 0.58673(17) 0.6111(3) 0.32338(9) 0.0271(4) Uani 1 1 d . . . . .
H6 H 0.5097 0.6184 0.3007 0.033 Uiso 1 1 calc R U . . .
C11 C 0.61509(16) 0.6346(3) 0.38611(9) 0.0227(4) Uani 1 1 d . . . . .
C12 C 0.24350(17) 0.9279(3) 0.61989(9) 0.0256(4) Uani 1 1 d . . . . .
H7 H 0.2676 0.9616 0.6618 0.031 Uiso 1 1 calc R U . . .
C13 C 0.13305(17) 0.9156(3) 0.58613(10) 0.0258(4) Uani 1 1 d . . . . .
H8 H 0.0670 0.9385 0.6004 0.031 Uiso 1 1 calc R U . . .
C14 C 0.13546(16) 0.8634(3) 0.52673(9) 0.0235(4) Uani 1 1 d . . . . .
H9 H 0.0714 0.8445 0.4933 0.028 Uiso 1 1 calc R U . . .
C15 C 0.24857(16) 0.8443(3) 0.52581(9) 0.0198(3) Uani 1 1 d . . . . .
C16 C 0.30341(17) 0.7925(2) 0.47836(10) 0.0190(4) Uani 1 1 d . . . . .
C17 C 0.23535(16) 0.7635(3) 0.41907(9) 0.0207(3) Uani 1 1 d . . . . .
H10 H 0.1561 0.7859 0.4130 0.025 Uiso 1 1 calc R U . . .
C18 C 0.27183(18) 0.7060(2) 0.36900(10) 0.0208(4) Uani 1 1 d . . . . .
C19 C 0.18828(19) 0.6782(3) 0.31137(10) 0.0224(4) Uani 1 1 d . . . . .
C20 C 0.07889(18) 0.7460(4) 0.29076(10) 0.0305(4) Uani 1 1 d . . . . .
H11 H 0.0396 0.8281 0.3123 0.037 Uiso 1 1 calc R U . . .
N1 N 0.65442(17) 0.7068(2) 0.50073(10) 0.0216(4) Uani 1 1 d . . . . .
N2 N 0.31204(14) 0.8835(3) 0.58306(7) 0.0234(3) Uani 1 1 d . . . . .
H14 H 0.3868 0.8803 0.5944 0.028 Uiso 1 1 calc R U . . .
C21 C 0.0361(2) 0.6710(4) 0.23165(11) 0.0356(5) Uani 1 1 d . . . . .
H12 H -0.0373 0.6940 0.2059 0.043 Uiso 1 1 calc R U . . .
C22 C 0.11925(19) 0.5595(3) 0.21810(10) 0.0315(4) Uani 1 1 d . . . . .
H13 H 0.1136 0.4891 0.1814 0.038 Uiso 1 1 calc R U . . .
N3 N 0.21153(14) 0.5668(3) 0.26619(8) 0.0255(3) Uani 1 1 d . . . . .
H15 H 0.2767 0.5084 0.2680 0.031 Uiso 1 1 calc R U . . .
O1 O 0.41136(12) 0.7765(2) 0.49474(7) 0.0214(3) Uani 1 1 d . . . . .
O2 O 0.37492(14) 0.6685(2) 0.36611(8) 0.0231(3) Uani 1 1 d . . . . .
F1 F 0.92313(10) 0.5851(2) 0.41564(6) 0.0329(3) Uani 1 1 d . . . . .
F2 F 0.64395(12) 0.5533(3) 0.23331(6) 0.0464(4) Uani 1 1 d . . . . .
Pt1 Pt 0.51044(2) 0.69678(2) 0.43633(2) 0.01858(4) Uani 1 1 d . . . . .

loop_
_atom_site_aniso_label
_atom_site_aniso_U_11
_atom_site_aniso_U_22
_atom_site_aniso_U_33
_atom_site_aniso_U_23
_atom_site_aniso_U_13
_atom_site_aniso_U_12
C1 0.0183(9) 0.0229(9) 0.0273(10) 0.0004(8) 0.0043(7) -0.0015(8)
C2 0.0208(10) 0.0241(9) 0.0315(10) 0.0021(9) 0.0027(8) -0.0017(9)
C3 0.0167(10) 0.0246(11) 0.0362(13) 0.0057(7) 0.0006(9) -0.0018(6)
C4 0.0145(9) 0.0239(9) 0.0378(11) 0.0052(9) 0.0053(8) -0.0002(7)
C5 0.0169(9) 0.0188(8) 0.0338(11) 0.0049(8) 0.0080(8) -0.0011(7)
C6 0.0151(8) 0.0202(9) 0.0340(10) 0.0033(7) 0.0089(7) -0.0003(7)
C7 0.0146(9) 0.0277(10) 0.0407(11) 0.0046(8) 0.0086(8) 0.0012(7)
C8 0.0226(10) 0.0371(12) 0.0408(12) -0.0008(9) 0.0172(9) 0.0010(8)
C9 0.0269(10) 0.0434(12) 0.0290(10) -0.0035(9) 0.0126(8) -0.0024(9)
C10 0.0175(9) 0.0361(11) 0.0287(10) -0.0003(8) 0.0077(7) -0.0010(8)
C11 0.0168(9) 0.0224(9) 0.0301(10) 0.0022(8) 0.0083(7) -0.0004(7)
C12 0.0242(10) 0.0289(10) 0.0252(9) -0.0009(7) 0.0089(8) -0.0013(8)
C13 0.0203(9) 0.0277(10) 0.0315(10) -0.0010(8) 0.0107(8) -0.0018(7)
C14 0.0157(9) 0.0256(9) 0.0293(10) -0.0003(8) 0.0059(7) -0.0016(7)
C15 0.0155(9) 0.0192(8) 0.0237(9) 0.0020(7) 0.0030(7) -0.0017(7)
C16 0.0144(9) 0.0169(9) 0.0256(10) 0.0020(6) 0.0049(7) -0.0009(6)
C17 0.0129(8) 0.0227(9) 0.0257(9) -0.0004(8) 0.0034(7) -0.0002(7)
C18 0.0141(9) 0.0205(10) 0.0273(11) 0.0035(6) 0.0044(8) -0.0010(6)
C19 0.0175(10) 0.0244(10) 0.0255(11) -0.0006(7) 0.0056(8) -0.0007(7)
C20 0.0208(10) 0.0391(11) 0.0284(11) -0.0088(10) 0.0002(8) 0.0055(10)
N1 0.0124(8) 0.0212(9) 0.0303(10) 0.0026(6) 0.0038(7) -0.0009(5)
N2 0.0153(7) 0.0306(9) 0.0241(8) -0.0011(7) 0.0043(6) -0.0004(6)
C21 0.0238(11) 0.0486(14) 0.0291(12) -0.0098(9) -0.0034(9) 0.0038(9)
C22 0.0287(11) 0.0372(12) 0.0265(10) -0.0049(8) 0.0027(8) 0.0005(9)
N3 0.0204(8) 0.0298(9) 0.0263(8) -0.0020(7) 0.0054(6) 0.0031(7)
O1 0.0139(7) 0.0257(7) 0.0248(7) 0.0010(5) 0.0050(5) 0.0003(5)
O2 0.0143(7) 0.0298(7) 0.0253(8) 0.0008(6) 0.0051(6) -0.0003(5)
F1 0.0138(5) 0.0426(7) 0.0436(7) 0.0031(6) 0.0097(5) 0.0042(5)
F2 0.0309(7) 0.0810(11) 0.0307(7) -0.0105(7) 0.0143(6) -0.0051(7)
Pt1 0.01102(6) 0.02144(6) 0.02351(6) 0.00178(2) 0.00472(4) -0.00042(2)

loop_
_atom_type_symbol
_atom_type_description
_atom_type_scat_dispersion_real
_atom_type_scat_dispersion_imag
_atom_type_scat_source
C C -0.0001 0.0005 'International Tables Vol C Tables 4.2.6.8 and 6.1.1.4'
H H 0.0000 0.0000 'International Tables Vol C Tables 4.2.6.8 and 6.1.1.4'
O O 0.0017 0.0018 'International Tables Vol C Tables 4.2.6.8 and 6.1.1.4'
N N 0.0004 0.0010 'International Tables Vol C Tables 4.2.6.8 and 6.1.1.4'
F F 0.0038 0.0031 'International Tables Vol C Tables 4.2.6.8 and 6.1.1.4'
Pt Pt -0.4810 3.4248 'International Tables Vol C Tables 4.2.6.8 and 6.1.1.4'

loop_
_geom_angle_atom_site_label_1
_geom_angle_atom_site_label_2
_geom_angle_atom_site_label_3
_geom_angle
_geom_angle_site_symmetry_1
_geom_angle_site_symmetry_3
_geom_angle_publ_flag
N1 C1 C2 121.8(2) . . ?
N1 C1 H1 119.1 . . ?
C2 C1 H1 119.1 . . ?
C3 C2 C1 118.8(2) . . ?
C3 C2 H2 120.6 . . ?
C1 C2 H2 120.6 . . ?
C2 C3 C4 119.4(2) . . ?
C2 C3 H3 120.3 . . ?
C4 C3 H3 120.3 . . ?
C3 C4 C5 120.0(2) . . ?
C3 C4 H4 120.0 . . ?
C5 C4 H4 120.0 . . ?
N1 C5 C4 119.7(2) . . ?
N1 C5 C6 112.87(19) . . ?
C4 C5 C6 127.5(2) . . ?
C7 C6 C11 118.42(19) . . ?
C7 C6 C5 126.93(19) . . ?
C11 C6 C5 114.57(17) . . ?
F1 C7 C8 116.66(18) . . ?
F1 C7 C6 120.0(2) . . ?
C8 C7 C6 123.31(19) . . ?
C7 C8 C9 116.42(19) . . ?
C7 C8 H5 121.8 . . ?
C9 C8 H5 121.8 . . ?
F2 C9 C8 117.77(19) . . ?
F2 C9 C10 118.4(2) . . ?
C8 C9 C10 123.8(2) . . ?
C9 C10 C11 118.76(19) . . ?
C9 C10 H6 120.6 . . ?
C11 C10 H6 120.6 . . ?
C10 C11 C6 119.29(18) . . ?
C10 C11 Pt1 126.25(15) . . ?
C6 C11 Pt1 114.36(15) . . ?
N2 C12 C13 107.92(18) . . ?
N2 C12 H7 126.0 . . ?
C13 C12 H7 126.0 . . ?
C12 C13 C14 107.55(18) . . ?
C12 C13 H8 126.2 . . ?
C14 C13 H8 126.2 . . ?
C15 C14 C13 107.20(18) . . ?
C15 C14 H9 126.4 . . ?
C13 C14 H9 126.4 . . ?
N2 C15 C14 107.22(17) . . ?
N2 C15 C16 120.17(17) . . ?
C14 C15 C16 132.61(18) . . ?
O1 C16 C17 125.72(19) . . ?
O1 C16 C15 115.79(18) . . ?
C17 C16 C15 118.49(18) . . ?
C18 C17 C16 126.62(19) . . ?
C18 C17 H10 116.7 . . ?
C16 C17 H10 116.7 . . ?
O2 C18 C17 127.8(2) . . ?
O2 C18 C19 113.3(2) . . ?
C17 C18 C19 118.93(19) . . ?
N3 C19 C20 107.37(19) . . ?
N3 C19 C18 121.36(19) . . ?
C20 C19 C18 131.3(2) . . ?
C19 C20 C21 107.1(2) . . ?
C19 C20 H11 126.4 . . ?
C21 C20 H11 126.4 . . ?
C1 N1 C5 120.3(2) . . ?
C1 N1 Pt1 123.13(15) . . ?
C5 N1 Pt1 116.51(16) . . ?
C12 N2 C15 110.11(17) . . ?
C12 N2 H14 124.9 . . ?
C15 N2 H14 124.9 . . ?
C22 C21 C20 107.6(2) . . ?
C22 C21 H12 126.2 . . ?
C20 C21 H12 126.2 . . ?
N3 C22 C21 107.93(19) . . ?
N3 C22 H13 126.0 . . ?
C21 C22 H13 126.0 . . ?
C22 N3 C19 109.92(18) . . ?
C22 N3 H15 125.0 . . ?
C19 N3 H15 125.0 . . ?
C16 O1 Pt1 123.68(14) . . ?
C18 O2 Pt1 123.78(15) . . ?
C11 Pt1 N1 81.63(9) . . ?
C11 Pt1 O2 92.32(8) . . ?
N1 Pt1 O2 173.52(7) . . ?
C11 Pt1 O1 174.82(7) . . ?
N1 Pt1 O1 93.78(7) . . ?
O2 Pt1 O1 92.36(6) . . ?

loop_
_geom_bond_atom_site_label_1
_geom_bond_atom_site_label_2
_geom_bond_distance
_geom_bond_site_symmetry_2
_geom_bond_publ_flag
C1 N1 1.339(3) . ?
C1 C2 1.379(3) . ?
C1 H1 0.9500 . ?
C2 C3 1.380(3) . ?
C2 H2 0.9500 . ?
C3 C4 1.383(3) . ?
C3 H3 0.9500 . ?
C4 C5 1.388(3) . ?
C4 H4 0.9500 . ?
C5 N1 1.359(3) . ?
C5 C6 1.455(3) . ?
C6 C7 1.382(3) . ?
C6 C11 1.413(3) . ?
C7 F1 1.356(2) . ?
C7 C8 1.371(3) . ?
C8 C9 1.371(3) . ?
C8 H5 0.9500 . ?
C9 F2 1.355(3) . ?
C9 C10 1.378(3) . ?
C10 C11 1.387(3) . ?
C10 H6 0.9500 . ?
C11 Pt1 1.9520(19) . ?
C12 N2 1.352(3) . ?
C12 C13 1.372(3) . ?
C12 H7 0.9500 . ?
C13 C14 1.401(3) . ?
C13 H8 0.9500 . ?
C14 C15 1.385(3) . ?
C14 H9 0.9500 . ?
C15 N2 1.362(3) . ?
C15 C16 1.443(3) . ?
C16 O1 1.275(2) . ?
C16 C17 1.406(3) . ?
C17 C18 1.375(3) . ?
C17 H10 0.9500 . ?
C18 O2 1.295(3) . ?
C18 C19 1.454(3) . ?
C19 N3 1.364(3) . ?
C19 C20 1.376(3) . ?
C20 C21 1.410(3) . ?
C20 H11 0.9500 . ?
N1 Pt1 1.981(2) . ?
N2 H14 0.8800 . ?
C21 C22 1.363(3) . ?
C21 H12 0.9500 . ?
C22 N3 1.357(3) . ?
C22 H13 0.9500 . ?
N3 H15 0.8800 . ?
O1 Pt1 2.0712(15) . ?
O2 Pt1 1.9949(17) . ?

loop_
_geom_torsion_atom_site_label_1
_geom_torsion_atom_site_label_2
_geom_torsion_atom_site_label_3
_geom_torsion_atom_site_label_4
_geom_torsion
_geom_torsion_site_symmetry_1
_geom_torsion_site_symmetry_2
_geom_torsion_site_symmetry_3
_geom_torsion_site_symmetry_4
_geom_torsion_publ_flag
N1 C1 C2 C3 -0.6(3) . . . . ?
C1 C2 C3 C4 0.9(3) . . . . ?
C2 C3 C4 C5 -0.6(3) . . . . ?
C3 C4 C5 N1 0.0(3) . . . . ?
C3 C4 C5 C6 179.55(19) . . . . ?
N1 C5 C6 C7 174.61(19) . . . . ?
C4 C5 C6 C7 -4.9(3) . . . . ?
N1 C5 C6 C11 -1.9(3) . . . . ?
C4 C5 C6 C11 178.6(2) . . . . ?
C11 C6 C7 F1 178.27(18) . . . . ?
C5 C6 C7 F1 1.9(3) . . . . ?
C11 C6 C7 C8 -0.5(3) . . . . ?
C5 C6 C7 C8 -176.9(2) . . . . ?
F1 C7 C8 C9 -177.9(2) . . . . ?
C6 C7 C8 C9 1.0(3) . . . . ?
C7 C8 C9 F2 179.5(2) . . . . ?
C7 C8 C9 C10 -0.7(4) . . . . ?
F2 C9 C10 C11 179.8(2) . . . . ?
C8 C9 C10 C11 -0.1(4) . . . . ?
C9 C10 C11 C6 0.6(3) . . . . ?
C9 C10 C11 Pt1 176.76(17) . . . . ?
C7 C6 C11 C10 -0.3(3) . . . . ?
C5 C6 C11 C10 176.57(19) . . . . ?
C7 C6 C11 Pt1 -176.89(15) . . . . ?
C5 C6 C11 Pt1 -0.1(2) . . . . ?
N2 C12 C13 C14 -0.5(2) . . . . ?
C12 C13 C14 C15 0.2(2) . . . . ?
C13 C14 C15 N2 0.2(2) . . . . ?
C13 C14 C15 C16 179.4(2) . . . . ?
N2 C15 C16 O1 3.7(3) . . . . ?
C14 C15 C16 O1 -175.5(2) . . . . ?
N2 C15 C16 C17 -176.57(18) . . . . ?
C14 C15 C16 C17 4.3(3) . . . . ?
O1 C16 C17 C18 2.6(3) . . . . ?
C15 C16 C17 C18 -177.11(19) . . . . ?
C16 C17 C18 O2 -0.4(3) . . . . ?
C16 C17 C18 C19 178.29(18) . . . . ?
O2 C18 C19 N3 19.6(3) . . . . ?
C17 C18 C19 N3 -159.26(19) . . . . ?
O2 C18 C19 C20 -161.1(2) . . . . ?
C17 C18 C19 C20 20.0(3) . . . . ?
N3 C19 C20 C21 0.4(3) . . . . ?
C18 C19 C20 C21 -178.9(2) . . . . ?
C2 C1 N1 C5 0.0(3) . . . . ?
C2 C1 N1 Pt1 177.53(16) . . . . ?
C4 C5 N1 C1 0.3(3) . . . . ?
C6 C5 N1 C1 -179.30(18) . . . . ?
C4 C5 N1 Pt1 -177.42(15) . . . . ?
C6 C5 N1 Pt1 3.0(2) . . . . ?
C13 C12 N2 C15 0.6(2) . . . . ?
C14 C15 N2 C12 -0.5(2) . . . . ?
C16 C15 N2 C12 -179.84(17) . . . . ?
C19 C20 C21 C22 0.4(3) . . . . ?
C20 C21 C22 N3 -1.1(3) . . . . ?
C21 C22 N3 C19 1.4(3) . . . . ?
C20 C19 N3 C22 -1.1(3) . . . . ?
C18 C19 N3 C22 178.29(19) . . . . ?
C17 C16 O1 Pt1 -1.4(3) . . . . ?
C15 C16 O1 Pt1 178.35(12) . . . . ?
C17 C18 O2 Pt1 -2.5(3) . . . . ?
C19 C18 O2 Pt1 178.71(12) . . . . ?
